data_1533113
loop_
_publ_author_name
'Edwards, A.J.'
'Sills, R.J.C.'

_publ_section_title
;
 Fluoride Crystal Structures. Part XV. Arsenic Trifluoride Antimony
 Pentafluoride
;
_journal_name_full
;
Journal of the Chemical Society A: Inorganic, Physical, Theoretical (1966-1971)
;
_journal_page_first 942
_journal_page_last 945
_journal_volume 1971
_journal_year 1971
_chemical_formula_sum 'As F8 Sb'
_chemical_name_systematic 'As Sb F8'
_space_group_IT_number 11
_symmetry_space_group_name_Hall '-P 2yb'
_symmetry_space_group_name_H-M 'P 1 21/m 1'
_cell_angle_alpha 90
_cell_angle_beta 95
_cell_angle_gamma 90
_cell_formula_units_Z 2
_cell_length_a 6.92
_cell_length_b 8.15
_cell_length_c 5.51
_cell_volume 309.570
_citation_journal_id_ASTM JCSIAP
_cod_data_source_file Edwards_JCSIAP_1971_1461.cif
_cod_data_source_block As1F8Sb1
_cod_original_cell_volume 309.5705
_cod_original_formula_sum 'As1 F8 Sb1'
_cod_database_code 1533113

loop_
_symmetry_equiv_pos_as_xyz
x,y,z
-x,y+1/2,-z
-x,-y,-z
x,-y-1/2,z

loop_
_atom_site_label
_atom_site_type_symbol
_atom_site_fract_x
_atom_site_fract_y
_atom_site_fract_z
_atom_site_occupancy
_atom_site_U_iso_or_equiv
F3 F-1 -0.0021 0.25 0.4605 1 0.0
F1 F-1 -0.0367 0.25 -0.0277 1 0.0
F4 F-1 -0.3732 0.25 0.4476 1 0.0
F2 F-1 0.2903 0.1055 0.3043 1 0.0
F6 F-1 -0.2049 0.0214 0.227 1 0.0
As1 As+3 0.2896 0.25 0.5113 1 0.0
Sb1 Sb+5 -0.2167 0.25 0.1966 1 0.0
F5 F-1 -0.4222 0.25 -0.0245 1 0.0
